data_9005404
loop_
_publ_author_name
'Kolitsch, U.'
'Tiekink, E. R. T.'
'Slade, P. G.'
'Taylor, M. R.'
'Pring, A.'

_publ_section_title
;
 Hinsdalite and plumbogummite, their atomic arrangements
 and disordered lead sites
;
_journal_name_full 'European Journal of Mineralogy'
_journal_page_first 513
_journal_page_last 520
_journal_volume 11
_journal_year 1999
_chemical_formula_sum 'Al3 H6 O14 P1.38 Pb S0.62'
_chemical_name_mineral Hinsdalite
_space_group_IT_number 166
_symmetry_space_group_name_Hall '-R 3 2"'
_symmetry_space_group_name_H-M 'R -3 m :H'
_cell_angle_alpha 90
_cell_angle_beta 90
_cell_angle_gamma 120
_cell_formula_units_Z 3
_cell_length_a 7.029
_cell_length_b 7.029
_cell_length_c 16.789
_cell_volume 718.361
_database_code_amcsd 0006789
_exptl_crystal_density_diffrn 4.028
_cod_original_sg_symbol_H-M 'R -3 m'
_cod_original_formula_sum 'Pb Al3 (P1.38 S.62) O14 H6'
_cod_database_code 9005404

loop_
_space_group_symop_operation_xyz
x,y,z
2/3+x,1/3+y,1/3+z
1/3+x,2/3+y,2/3+z
x,x-y,z
2/3+x,1/3+x-y,1/3+z
1/3+x,2/3+x-y,2/3+z
y,x,-z
2/3+y,1/3+x,1/3-z
1/3+y,2/3+x,2/3-z
-x+y,y,z
2/3-x+y,1/3+y,1/3+z
1/3-x+y,2/3+y,2/3+z
-x,-x+y,-z
2/3-x,1/3-x+y,1/3-z
1/3-x,2/3-x+y,2/3-z
-y,-x,z
2/3-y,1/3-x,1/3+z
1/3-y,2/3-x,2/3+z
x-y,-y,-z
2/3+x-y,1/3-y,1/3-z
1/3+x-y,2/3-y,2/3-z
y,-x+y,-z
2/3+y,1/3-x+y,1/3-z
1/3+y,2/3-x+y,2/3-z
-x+y,-x,z
2/3-x+y,1/3-x,1/3+z
1/3-x+y,2/3-x,2/3+z
-x,-y,-z
2/3-x,1/3-y,1/3-z
1/3-x,2/3-y,2/3-z
-y,x-y,z
2/3-y,1/3+x-y,1/3+z
1/3-y,2/3+x-y,2/3+z
x-y,x,-z
2/3+x-y,1/3+x,1/3-z
1/3+x-y,2/3+x,2/3-z

loop_
_atom_site_aniso_label
_atom_site_aniso_U_11
_atom_site_aniso_U_22
_atom_site_aniso_U_33
_atom_site_aniso_U_12
_atom_site_aniso_U_13
_atom_site_aniso_U_23
Pb 0.02750 0.02750 0.02720 0.01300 -0.00050 0.00050
Al 0.01270 0.01320 0.01650 0.00660 0.00020 0.00030
P 0.01100 0.01100 0.01370 0.00550 0.00000 0.00000
S 0.01100 0.01100 0.01370 0.00550 0.00000 0.00000

loop_
_atom_site_label
_atom_site_fract_x
_atom_site_fract_y
_atom_site_fract_z
_atom_site_occupancy
_atom_site_U_iso_or_equiv
_atom_site_type_symbol
_atom_site_attached_hydrogens
Pb 0.03120 0.03120 0.00000 0.16667 0.02760 Pb 0
Al 0.50000 0.00000 0.50000 1.00000 0.01410 Al 0
P 0.00000 0.00000 0.30764 0.69000 0.01190 P 0
S 0.00000 0.00000 0.30764 0.31000 0.01190 S 0
O1 0.00000 0.00000 0.60320 1.00000 0.01690 O 0
O2 0.21630 -0.21630 -0.05780 1.00000 0.01350 O 0
O-H3 0.12660 -0.12660 0.13630 1.00000 0.01620 O 1

loop_
_cod_changelog_entry_id
_cod_changelog_entry_author
_cod_changelog_entry_date
_cod_changelog_entry_text
1
;cod-tools version 3.8.0
Id: cif_guess_AMCSD_atom_types 9581 2023-05-17 12:35:41Z saulius
;
2023-05-21T08:52:51+03:00
;Derived atom types and hydrogen counts
from atom names that follow the AMCSD naming convention
(Wat == water, O-H == hydroxyl).
;

loop_
_cod_related_entry_id
_cod_related_entry_database
_cod_related_entry_code
1 AMCSD 0006789
